data_7246643
loop_
_publ_author_name
'Kato, Shinzi'
'Kimura, Masahiro'
'Komatsu, Yukio'
'Miyagawa, Kenji'
'Ishida, Masaru'
'Ebihara, Masahiro'
'Niyomura, Osamu'
'Nakanishi, Waro'
'Hayashi, Satoko'

_publ_section_title
;
 Synthesis, structures and reactions of acylsulfenyl iodides with
 theoretical investigations
;
_journal_issue 18
_journal_name_full 'RSC Advances'
_journal_page_first 12035
_journal_page_last 12049
_journal_paper_doi 10.1039/D3RA00646H
_journal_volume 13
_journal_year 2023
_chemical_formula_sum 'C7 H5 I O S'
_chemical_formula_weight 264.07
_space_group_crystal_system orthorhombic
_space_group_IT_number 19
_space_group_name_Hall 'P 2ac 2ab'
_space_group_name_H-M_alt 'P 21 21 21'
_atom_sites_solution_hydrogens geom
_audit_creation_method SHELXL-2014/7
_audit_update_record
;
2021-11-09 deposited with the CCDC.	2023-04-10 downloaded from the CCDC.
;
_cell_angle_alpha 90
_cell_angle_beta 90
_cell_angle_gamma 90
_cell_formula_units_Z 4
_cell_length_a 10.519(2)
_cell_length_b 14.285(2)
_cell_length_c 5.349(2)
_cell_measurement_reflns_used 25
_cell_measurement_temperature 193(2)
_cell_measurement_theta_max 15.0
_cell_measurement_theta_min 14.5
_cell_volume 803.8(4)
_computing_structure_refinement 'SHELXL-2014/7 (Sheldrick, 2014)'
_diffrn_ambient_temperature 193(2)
_diffrn_measured_fraction_theta_full 1.000
_diffrn_measured_fraction_theta_max 1.000
_diffrn_measurement_device_type 'Rigaku AFC7R'
_diffrn_measurement_method \w-2\q
_diffrn_radiation_type 'Mo K\a'
_diffrn_radiation_wavelength 0.7107
_diffrn_reflns_av_R_equivalents 0.0000
_diffrn_reflns_av_sigmaI/netI 0.0180
_diffrn_reflns_Laue_measured_fraction_full 1.000
_diffrn_reflns_Laue_measured_fraction_max 1.000
_diffrn_reflns_limit_h_max 13
_diffrn_reflns_limit_h_min 0
_diffrn_reflns_limit_k_max 18
_diffrn_reflns_limit_k_min 0
_diffrn_reflns_limit_l_max 6
_diffrn_reflns_limit_l_min 0
_diffrn_reflns_number 1092
_diffrn_reflns_point_group_measured_fraction_full 0.605
_diffrn_reflns_point_group_measured_fraction_max 0.596
_diffrn_reflns_theta_full 25.241
_diffrn_reflns_theta_max 27.485
_diffrn_reflns_theta_min 2.404
_diffrn_standards_decay_% 1.42
_diffrn_standards_interval_count 150
_diffrn_standards_number 3
_exptl_absorpt_coefficient_mu 4.169
_exptl_absorpt_correction_T_max 0.558
_exptl_absorpt_correction_T_min 0.279
_exptl_absorpt_correction_type psi-scan
_exptl_absorpt_process_details '(North, Phillips & Mathews, 1968)'
_exptl_crystal_colour orange
_exptl_crystal_density_diffrn 2.182
_exptl_crystal_density_method 'not measured'
_exptl_crystal_description prismatic
_exptl_crystal_F_000 496
_exptl_crystal_size_max 0.40
_exptl_crystal_size_mid 0.29
_exptl_crystal_size_min 0.14
_refine_diff_density_max 0.633
_refine_diff_density_min -0.958
_refine_diff_density_rms 0.118
_refine_ls_abs_structure_details
;
No quotients, so Flack parameter determined by classical intensity fit
;
_refine_ls_abs_structure_Flack -0.12(5)
_refine_ls_extinction_method none
_refine_ls_goodness_of_fit_ref 1.174
_refine_ls_hydrogen_treatment constr
_refine_ls_matrix_type full
_refine_ls_number_parameters 91
_refine_ls_number_reflns 1092
_refine_ls_number_restraints 0
_refine_ls_restrained_S_all 1.174
_refine_ls_R_factor_all 0.0283
_refine_ls_R_factor_gt 0.0254
_refine_ls_shift/su_max 0.001
_refine_ls_shift/su_mean 0.000
_refine_ls_structure_factor_coef Fsqd
_refine_ls_weighting_details 'w=1/[\s^2^(Fo^2^)+(0.0333P)^2^+1.2935P] where P=(Fo^2^+2Fc^2^)/3'
_refine_ls_weighting_scheme calc
_refine_ls_wR_factor_gt 0.0690
_refine_ls_wR_factor_ref 0.0702
_reflns_Friedel_coverage 0.000
_reflns_Friedel_fraction_full 0.000
_reflns_Friedel_fraction_max 0.000
_reflns_number_gt 1024
_reflns_number_total 1092
_reflns_threshold_expression 'I > 2\s(I)'
_cod_data_source_file d3ra00646h2.cif
_cod_data_source_block tani2
_cod_database_code 7246643
_shelx_shelxl_version_number 2014/7
_shelx_space_group_comment
;
The symmetry employed for this shelxl refinement is uniquely defined
by the following loop, which should always be used as a source of
symmetry information in preference to the above space-group names.
They are only intended as comments.
;

loop_
_space_group_symop_operation_xyz
'x, y, z'
'-x+1/2, -y, z+1/2'
'x+1/2, -y+1/2, -z'
'-x, y+1/2, -z+1/2'

loop_
_atom_site_label
_atom_site_type_symbol
_atom_site_fract_x
_atom_site_fract_y
_atom_site_fract_z
_atom_site_U_iso_or_equiv
_atom_site_adp_type
_atom_site_occupancy
_atom_site_site_symmetry_order
_atom_site_calc_flag
_atom_site_refinement_flags_posn
_atom_site_refinement_flags_adp
_atom_site_refinement_flags_occupancy
_atom_site_disorder_assembly
_atom_site_disorder_group
I1 I 0.84691(4) 0.55910(3) -0.36175(8) 0.03472(14) Uani 1 1 d . . . . .
S1 S 0.92637(14) 0.67711(12) -0.0938(3) 0.0338(4) Uani 1 1 d . . . . .
O1 O 0.6850(4) 0.6671(3) 0.0419(10) 0.0376(11) Uani 1 1 d . . . . .
C1 C 0.7838(6) 0.7085(4) 0.0720(12) 0.0271(12) Uani 1 1 d . . . . .
C2 C 0.8033(6) 0.7869(4) 0.2523(12) 0.0275(12) Uani 1 1 d . . . . .
C3 C 0.7109(6) 0.7999(4) 0.4377(13) 0.0322(14) Uani 1 1 d . . . . .
H1 H 0.6393 0.7595 0.4459 0.039 Uiso 1 1 calc R U . . .
C4 C 0.7240(7) 0.8711(5) 0.6073(13) 0.0365(15) Uani 1 1 d . . . . .
H2 H 0.6604 0.8810 0.7305 0.044 Uiso 1 1 calc R U . . .
C5 C 0.8301(6) 0.9289(5) 0.5995(12) 0.0384(14) Uani 1 1 d . . . . .
H3 H 0.8400 0.9775 0.7192 0.046 Uiso 1 1 calc R U . . .
C6 C 0.9211(7) 0.9155(5) 0.4169(14) 0.0415(17) Uani 1 1 d . . . . .
H4 H 0.9932 0.9555 0.4112 0.050 Uiso 1 1 calc R U . . .
C7 C 0.9089(7) 0.8449(5) 0.2430(14) 0.0357(15) Uani 1 1 d . . . . .
H5 H 0.9721 0.8361 0.1183 0.043 Uiso 1 1 calc R U . . .

loop_
_atom_site_aniso_label
_atom_site_aniso_U_11
_atom_site_aniso_U_22
_atom_site_aniso_U_33
_atom_site_aniso_U_23
_atom_site_aniso_U_13
_atom_site_aniso_U_12
I1 0.0435(2) 0.0291(2) 0.0316(2) -0.00168(18) -0.0007(2) -0.00496(18)
S1 0.0265(7) 0.0371(8) 0.0379(9) -0.0078(8) -0.0008(7) -0.0020(6)
O1 0.027(2) 0.040(2) 0.046(3) -0.004(2) 0.002(2) -0.006(2)
C1 0.027(3) 0.027(3) 0.027(3) 0.006(3) -0.006(2) -0.001(2)
C2 0.029(3) 0.026(3) 0.028(3) 0.002(3) -0.003(3) 0.000(2)
C3 0.027(3) 0.031(3) 0.038(3) 0.009(3) 0.001(3) 0.005(3)
C4 0.038(3) 0.042(3) 0.029(3) 0.001(3) -0.002(3) 0.009(3)
C5 0.046(4) 0.036(3) 0.034(3) -0.004(3) -0.001(3) 0.007(3)
C6 0.041(3) 0.037(3) 0.046(4) -0.008(3) 0.003(3) -0.012(3)
C7 0.034(3) 0.038(3) 0.035(3) -0.005(3) 0.000(3) -0.004(3)

loop_
_atom_type_symbol
_atom_type_description
_atom_type_scat_dispersion_real
_atom_type_scat_dispersion_imag
_atom_type_scat_source
C C 0.0033 0.0016 'International Tables Vol C Tables 4.2.6.8 and 6.1.1.4'
H H 0.0000 0.0000 'International Tables Vol C Tables 4.2.6.8 and 6.1.1.4'
I I -0.4742 1.8119 'International Tables Vol C Tables 4.2.6.8 and 6.1.1.4'
O O 0.0106 0.0060 'International Tables Vol C Tables 4.2.6.8 and 6.1.1.4'
S S 0.1246 0.1234 'International Tables Vol C Tables 4.2.6.8 and 6.1.1.4'

loop_
_geom_angle_atom_site_label_1
_geom_angle_atom_site_label_2
_geom_angle_atom_site_label_3
_geom_angle
_geom_angle_site_symmetry_1
_geom_angle_site_symmetry_3
_geom_angle_publ_flag
C1 S1 I1 100.5(2) . . ?
O1 C1 C2 124.9(6) . . ?
O1 C1 S1 122.0(5) . . ?
C2 C1 S1 113.0(4) . . ?
C7 C2 C3 120.1(6) . . ?
C7 C2 C1 122.4(6) . . ?
C3 C2 C1 117.5(6) . . ?
C4 C3 C2 119.9(6) . . ?
C4 C3 H1 120.1 . . ?
C2 C3 H1 120.1 . . ?
C3 C4 C5 120.2(7) . . ?
C3 C4 H2 119.9 . . ?
C5 C4 H2 119.9 . . ?
C6 C5 C4 119.7(6) . . ?
C6 C5 H3 120.1 . . ?
C4 C5 H3 120.1 . . ?
C7 C6 C5 121.0(7) . . ?
C7 C6 H4 119.5 . . ?
C5 C6 H4 119.5 . . ?
C6 C7 C2 119.2(7) . . ?
C6 C7 H5 120.4 . . ?
C2 C7 H5 120.4 . . ?

loop_
_geom_bond_atom_site_label_1
_geom_bond_atom_site_label_2
_geom_bond_distance
_geom_bond_site_symmetry_2
_geom_bond_publ_flag
I1 S1 2.3653(17) . ?
S1 C1 1.799(7) . ?
O1 C1 1.206(7) . ?
C1 C2 1.492(9) . ?
C2 C7 1.387(9) . ?
C2 C3 1.401(9) . ?
C3 C4 1.369(9) . ?
C3 H1 0.9500 . ?
C4 C5 1.388(10) . ?
C4 H2 0.9500 . ?
C5 C6 1.381(10) . ?
C5 H3 0.9500 . ?
C6 C7 1.378(10) . ?
C6 H4 0.9500 . ?
C7 H5 0.9500 . ?

loop_
_geom_torsion_atom_site_label_1
_geom_torsion_atom_site_label_2
_geom_torsion_atom_site_label_3
_geom_torsion_atom_site_label_4
_geom_torsion
_geom_torsion_site_symmetry_1
_geom_torsion_site_symmetry_2
_geom_torsion_site_symmetry_3
_geom_torsion_site_symmetry_4
_geom_torsion_publ_flag
I1 S1 C1 O1 4.8(6) . . . . ?
I1 S1 C1 C2 -177.4(4) . . . . ?
O1 C1 C2 C7 -165.9(7) . . . . ?
S1 C1 C2 C7 16.3(8) . . . . ?
O1 C1 C2 C3 15.0(10) . . . . ?
S1 C1 C2 C3 -162.8(5) . . . . ?
C7 C2 C3 C4 1.1(10) . . . . ?
C1 C2 C3 C4 -179.7(5) . . . . ?
C2 C3 C4 C5 -1.5(10) . . . . ?
C3 C4 C5 C6 1.3(10) . . . . ?
C4 C5 C6 C7 -0.6(11) . . . . ?
C5 C6 C7 C2 0.1(11) . . . . ?
C3 C2 C7 C6 -0.4(10) . . . . ?
C1 C2 C7 C6 -179.5(6) . . . . ?
